data_7157871
loop_
_publ_author_name
'de Souza, Juliana M.'
'Abdiaj, Irini'
'Chen, Jiaqi'
'Hanson, Kenneth'
'de Oliveira, Kleber T.'
'McQuade, D. Tyler'

_publ_section_title
;
 Synthesis of multi-substituted pyridines from ylidenemalononitriles and
 their emission properties.
;
_journal_issue 9
_journal_name_full 'Organic &amp; biomolecular chemistry'
_journal_page_first 1991
_journal_page_last 1999
_journal_paper_doi 10.1039/d0ob02591g
_journal_volume 19
_journal_year 2021
_chemical_formula_moiety '2(C14 H12 Cl N3)'
_chemical_formula_sum 'C28 H24 Cl2 N6'
_chemical_formula_weight 515.43
_chemical_name_systematic 2-(benzylamino)-5-chloro-4-methylnicotinonitrile
_chemical_properties_physical Air-stable
_space_group_crystal_system triclinic
_space_group_IT_number 2
_space_group_name_Hall '-P 1'
_space_group_name_H-M_alt 'P -1'
_atom_sites_solution_hydrogens geom
_atom_sites_solution_primary dual
_audit_creation_date 2019-11-19
_audit_creation_method
;
Olex2 1.3-ac4
(compiled 2019.04.23 svn.r3594 for Rigaku Oxford Diffraction, GUI svn.r5739)
;
_audit_update_record
;
2020-04-28 deposited with the CCDC.	2021-02-08 downloaded from the CCDC.
;
_cell_angle_alpha 77.320(2)
_cell_angle_beta 82.364(2)
_cell_angle_gamma 74.894(3)
_cell_formula_units_Z 2
_cell_length_a 7.6769(2)
_cell_length_b 12.7598(4)
_cell_length_c 13.4914(3)
_cell_measurement_reflns_used 6668
_cell_measurement_temperature 99.99(10)
_cell_measurement_theta_max 69.5180
_cell_measurement_theta_min 3.3250
_cell_volume 1240.75(6)
_computing_cell_refinement 'CrysAlisPro 1.171.40.53 (Rigaku OD, 2019)'
_computing_data_collection 'CrysAlisPro 1.171.40.53 (Rigaku OD, 2019)'
_computing_data_reduction 'CrysAlisPro 1.171.40.53 (Rigaku OD, 2019)'
_computing_molecular_graphics 'Olex2 (Dolomanov et al., 2009)'
_computing_publication_material 'Olex2 (Dolomanov et al., 2009)'
_computing_structure_refinement 'ShelXL (Sheldrick, 2015)'
_computing_structure_solution 'ShelXT (Sheldrick, 2015)'
_diffrn_ambient_environment N~2~
_diffrn_ambient_temperature 99.99(10)
_diffrn_detector 'CCD plate'
_diffrn_detector_area_resol_mean 13.3333
_diffrn_measured_fraction_theta_full 0.989
_diffrn_measured_fraction_theta_max 0.973
_diffrn_measurement_details
;
List of Runs (angles in degrees, time in seconds):

  # Type    Start    End  Width  t~exp~   \w     \q     \k     \f   Frames
#--------------------------------------------------------------------------
  1  \w   -140.00   8.00   0.50    0.50    --  -51.00  60.00-150.00  296
  2  \w   -140.00   8.00   0.50    0.50    --  -51.00  40.00   0.00  296
  3  \w   -140.00   8.00   0.50    0.50    --  -51.00  60.00  60.00  296
  4  \w   -140.00   8.00   0.50    0.50    --  -51.00  20.00-180.00  296
  5  \w   -179.00 -31.00   0.50    0.50    --  -90.00  37.00 -13.99  296
  6  \w   -179.00 -31.00   0.50    0.50    --  -90.00  60.00 -67.10  296
  7  \w   -179.00 -31.00   0.50    0.50    --  -90.00  58.00-103.65  296
  8  \w   -179.00 -31.00   0.50    0.50    --  -90.00  30.00 -90.00  296
  9  \w   -179.00 -31.00   0.50    0.50    --  -90.00  58.00  29.72  296
 10  \w   -179.00 -31.00   0.50    0.50    --  -90.00  60.00 115.00  296
 11  \w   -179.00 -31.00   0.50    0.50    --  -90.00  60.00  -7.87  296
 12  \w   -179.00 -31.00   0.50    0.50    --  -90.00  60.00  48.17  296
 13  \w   -179.00 -31.00   0.50    0.50    --  -90.00  59.00  79.49  296
 14  \w    -60.00 -32.00   0.50    0.50    --  -90.00  60.00-174.52   56
 15  \w   -175.00 -77.00   0.50    0.50    --  -90.00  60.00-174.52  196
 16  \w   -179.00-154.00   0.50    0.50    --  -90.00  60.00-102.93   50
 17  \w   -179.00 -31.00   0.50    0.50    --  -90.00  20.00 -60.00  296
 18  \w   -110.00 -31.00   0.50    0.50    --  -90.00  56.00 152.15  158
;
_diffrn_measurement_device 'four-circle diffractometer'
_diffrn_measurement_device_type 'XtaLAB AFC11 (RINC): quarter-chi single'
_diffrn_measurement_method '\w scans'
_diffrn_orient_matrix_type 'CrysAlisPro convention (1999,Acta A55,543-557)'
_diffrn_orient_matrix_UB_11 0.1285337000
_diffrn_orient_matrix_UB_12 0.0585930000
_diffrn_orient_matrix_UB_13 0.0327551000
_diffrn_orient_matrix_UB_21 0.1243668000
_diffrn_orient_matrix_UB_22 -0.0149730000
_diffrn_orient_matrix_UB_23 -0.0979050000
_diffrn_orient_matrix_UB_31 -0.1072260000
_diffrn_orient_matrix_UB_32 0.1121975000
_diffrn_orient_matrix_UB_33 -0.0559452000
_diffrn_radiation_monochromator mirror
_diffrn_radiation_probe x-ray
_diffrn_radiation_type 'Cu K\a'
_diffrn_radiation_wavelength 1.54184
_diffrn_reflns_av_R_equivalents 0.0628
_diffrn_reflns_av_unetI/netI 0.0401
_diffrn_reflns_Laue_measured_fraction_full 0.989
_diffrn_reflns_Laue_measured_fraction_max 0.973
_diffrn_reflns_limit_h_max 9
_diffrn_reflns_limit_h_min -9
_diffrn_reflns_limit_k_max 15
_diffrn_reflns_limit_k_min -15
_diffrn_reflns_limit_l_max 16
_diffrn_reflns_limit_l_min -16
_diffrn_reflns_number 21246
_diffrn_reflns_point_group_measured_fraction_full 0.989
_diffrn_reflns_point_group_measured_fraction_max 0.973
_diffrn_reflns_theta_full 67.684
_diffrn_reflns_theta_max 70.014
_diffrn_reflns_theta_min 3.369
_diffrn_source 'Rotating-anode X-ray tube'
_diffrn_source_type 'Rigaku (Cu) X-ray Source'
_exptl_absorpt_coefficient_mu 2.587
_exptl_absorpt_correction_T_max 1.00000
_exptl_absorpt_correction_T_min 0.57351
_exptl_absorpt_correction_type multi-scan
_exptl_absorpt_process_details
;
CrysAlisPro 1.171.40.53 (Rigaku Oxford Diffraction, 2019)
Empirical absorption correction using spherical harmonics,
 implemented in SCALE3 ABSPACK scaling algorithm.
;
_exptl_crystal_colour 'clear light colourless'
_exptl_crystal_colour_lustre clear
_exptl_crystal_colour_modifier light
_exptl_crystal_colour_primary colourless
_exptl_crystal_density_diffrn 1.380
_exptl_crystal_description trapezoid
_exptl_crystal_F_000 536
_exptl_crystal_preparation Re-crystallization
_exptl_crystal_recrystallization_method 'Re-crystallisation from solvent: Chloroform/Hexanes (1:20)'
_exptl_crystal_size_max 0.437
_exptl_crystal_size_mid 0.228
_exptl_crystal_size_min 0.205
_refine_diff_density_max 0.366
_refine_diff_density_min -0.443
_refine_diff_density_rms 0.057
_refine_ls_extinction_coef 0.0039(4)
_refine_ls_extinction_expression Fc^*^=kFc[1+0.001xFc^2^\l^3^/sin(2\q)]^-1/4^
_refine_ls_extinction_method 'SHELXL-2016/6 (Sheldrick 2016)'
_refine_ls_goodness_of_fit_ref 1.024
_refine_ls_hydrogen_treatment constr
_refine_ls_matrix_type full
_refine_ls_number_parameters 328
_refine_ls_number_reflns 4575
_refine_ls_number_restraints 0
_refine_ls_restrained_S_all 1.024
_refine_ls_R_factor_all 0.0398
_refine_ls_R_factor_gt 0.0385
_refine_ls_shift/su_max 0.001
_refine_ls_shift/su_mean 0.000
_refine_ls_structure_factor_coef Fsqd
_refine_ls_weighting_details 'w=1/[\s^2^(Fo^2^)+(0.0607P)^2^+0.4427P] where P=(Fo^2^+2Fc^2^)/3'
_refine_ls_weighting_scheme calc
_refine_ls_wR_factor_gt 0.1040
_refine_ls_wR_factor_ref 0.1053
_reflns_Friedel_coverage 0.000
_reflns_number_gt 4327
_reflns_number_total 4575
_reflns_threshold_expression 'I > 2\s(I)'
_cod_data_source_file d0ob02591g2.cif
_cod_data_source_block juliana_c14h12cln3_111919
_cod_depositor_comments 'Adding full bibliography for 7157868--7157873.cif.'
_cod_database_code 7157871
_shelx_shelxl_version_number 2016/6
_chemical_oxdiff_formula C14H12ClN3
_shelx_space_group_comment
;
The symmetry employed for this shelxl refinement is uniquely defined
by the following loop, which should always be used as a source of
symmetry information in preference to the above space-group names.
They are only intended as comments.
;
_diffrn_oxdiff_digest_frames
;
017a5355f394e0ab16bb84948923cf661f00046bbed
;
_reflns_odcompleteness_completeness 99.03
_reflns_odcompleteness_iscentric 1
_reflns_odcompleteness_theta 66.97
_olex2_refinement_description
;
1. Fixed Uiso
 At 1.2 times of:
  All C(H) groups, All C(H,H) groups, All N(H) groups
 At 1.5 times of:
  All C(H,H,H) groups
2.a Secondary CH2 refined with riding coordinates:
 C8(H8A,H8B), C26(H26A,H26B)
2.b Aromatic/amide H refined with riding coordinates:
 N25(H25), N7(H7), C32(H32), C28(H28), C30(H30), C10(H10), C31(H31), C5(H5),
 C29(H29), C23(H23), C14(H14), C13(H13), C12(H12), C11(H11)
2.c Idealised Me refined as rotating group:
 C18(H18A,H18B,H18C), C36(H36A,H36B,H36C)
;
_olex2_exptl_crystal_mounting_method 'MiTeGen Microloop'
_olex2_submission_special_instructions 'No special instructions were received'
_oxdiff_exptl_absorpt_empirical_details
;
Empirical correction (ABSPACK) includes:
- Absorption correction using spherical harmonics
- Frame scaling
;
_oxdiff_exptl_absorpt_empirical_full_max 3.133
_oxdiff_exptl_absorpt_empirical_full_min 0.111

loop_
_space_group_symop_operation_xyz
'x, y, z'
'-x, -y, -z'

loop_
_atom_site_label
_atom_site_type_symbol
_atom_site_fract_x
_atom_site_fract_y
_atom_site_fract_z
_atom_site_U_iso_or_equiv
_atom_site_adp_type
_atom_site_occupancy
_atom_site_site_symmetry_order
_atom_site_calc_flag
_atom_site_refinement_flags_posn
_atom_site_refinement_flags_adp
_atom_site_refinement_flags_occupancy
_atom_site_disorder_assembly
_atom_site_disorder_group
Cl15 Cl 0.01479(5) 0.71455(3) 0.31950(3) 0.02689(13) Uani 1 1 d . . . . .
Cl33 Cl 0.85513(5) -0.12280(3) 1.11568(3) 0.02884(13) Uani 1 1 d . . . . .
N25 N 0.67617(16) 0.08333(10) 0.70025(9) 0.0208(3) Uani 1 1 d . . . . .
H25 H 0.652025 0.154200 0.682083 0.025 Uiso 1 1 calc R . . . .
N6 N 0.08633(17) 0.66687(10) 0.61344(9) 0.0214(3) Uani 1 1 d . . . . .
N7 N 0.26287(16) 0.52811(10) 0.72493(9) 0.0210(3) Uani 1 1 d . . . . .
H7 H 0.357337 0.474181 0.733154 0.025 Uiso 1 1 calc R . . . .
N24 N 0.78841(16) -0.07145(10) 0.82057(10) 0.0216(3) Uani 1 1 d . . . . .
N17 N 0.46954(18) 0.30748(11) 0.59366(10) 0.0259(3) Uani 1 1 d . . . . .
N35 N 0.48221(19) 0.30569(11) 0.82868(10) 0.0282(3) Uani 1 1 d . . . . .
C32 C 0.3436(2) 0.03459(12) 0.64353(11) 0.0215(3) Uani 1 1 d . . . . .
H32 H 0.327883 0.110551 0.636491 0.026 Uiso 1 1 calc R . . . .
C27 C 0.51853(19) -0.03340(12) 0.63888(10) 0.0192(3) Uani 1 1 d . . . . .
C1 C 0.20108(19) 0.56605(12) 0.63081(11) 0.0188(3) Uani 1 1 d . . . . .
C9 C -0.0050(2) 0.54543(12) 0.84861(10) 0.0210(3) Uani 1 1 d . . . . .
C3 C 0.20377(18) 0.54620(12) 0.45381(11) 0.0188(3) Uani 1 1 d . . . . .
C20 C 0.66135(19) 0.10212(12) 0.87603(11) 0.0195(3) Uani 1 1 d . . . . .
C28 C 0.5392(2) -0.14660(12) 0.64847(11) 0.0228(3) Uani 1 1 d . . . . .
H28 H 0.654730 -0.192909 0.645723 0.027 Uiso 1 1 calc R . . . .
C30 C 0.2153(2) -0.12289(12) 0.66775(11) 0.0231(3) Uani 1 1 d . . . . .
H30 H 0.114587 -0.152776 0.677655 0.028 Uiso 1 1 calc R . . . .
C19 C 0.70855(18) 0.03763(12) 0.79836(11) 0.0192(3) Uani 1 1 d . . . . .
C2 C 0.25888(18) 0.50331(12) 0.55229(11) 0.0184(3) Uani 1 1 d . . . . .
C4 C 0.08891(19) 0.65211(12) 0.43919(11) 0.0203(3) Uani 1 1 d . . . . .
C10 C -0.1697(2) 0.62401(13) 0.84069(11) 0.0245(3) Uani 1 1 d . . . . .
H10 H -0.171275 0.698220 0.815836 0.029 Uiso 1 1 calc R . . . .
C31 C 0.1934(2) -0.00960(13) 0.65845(11) 0.0236(3) Uani 1 1 d . . . . .
H31 H 0.077824 0.036489 0.662257 0.028 Uiso 1 1 calc R . . . .
C5 C 0.0346(2) 0.70740(12) 0.51923(11) 0.0216(3) Uani 1 1 d . . . . .
H5 H -0.043155 0.777395 0.506780 0.026 Uiso 1 1 calc R . . . .
C29 C 0.3885(2) -0.19125(13) 0.66216(12) 0.0253(3) Uani 1 1 d . . . . .
H29 H 0.403673 -0.266973 0.667571 0.030 Uiso 1 1 calc R . . . .
C21 C 0.70432(19) 0.05631(13) 0.97635(11) 0.0205(3) Uani 1 1 d . . . . .
C8 C 0.1733(2) 0.57639(13) 0.81282(11) 0.0224(3) Uani 1 1 d . . . . .
H8A H 0.152130 0.656308 0.794547 0.027 Uiso 1 1 calc R . . . .
H8B H 0.252170 0.550980 0.868145 0.027 Uiso 1 1 calc R . . . .
C26 C 0.68049(19) 0.01739(12) 0.62400(11) 0.0209(3) Uani 1 1 d . . . . .
H26A H 0.790551 -0.041200 0.627422 0.025 Uiso 1 1 calc R . . . .
H26B H 0.683141 0.063875 0.556730 0.025 Uiso 1 1 calc R . . . .
C23 C 0.8286(2) -0.11458(13) 0.91670(12) 0.0228(3) Uani 1 1 d . . . . .
H23 H 0.884797 -0.189497 0.932262 0.027 Uiso 1 1 calc R . . . .
C14 C -0.0051(2) 0.43452(13) 0.88667(11) 0.0232(3) Uani 1 1 d . . . . .
H14 H 0.104120 0.381688 0.893502 0.028 Uiso 1 1 calc R . . . .
C13 C -0.1665(2) 0.40254(14) 0.91429(12) 0.0266(3) Uani 1 1 d . . . . .
H13 H -0.165401 0.328333 0.938699 0.032 Uiso 1 1 calc R . . . .
C34 C 0.5631(2) 0.21588(13) 0.85038(11) 0.0216(3) Uani 1 1 d . . . . .
C18 C 0.2645(2) 0.48313(13) 0.36920(12) 0.0234(3) Uani 1 1 d . . . . .
H18A H 0.339398 0.520392 0.318342 0.035 Uiso 1 1 calc GR . . . .
H18B H 0.160747 0.478584 0.339233 0.035 Uiso 1 1 calc GR . . . .
H18C H 0.332469 0.409909 0.395686 0.035 Uiso 1 1 calc GR . . . .
C22 C 0.7927(2) -0.05588(13) 0.99425(11) 0.0222(3) Uani 1 1 d . . . . .
C16 C 0.37583(19) 0.39414(12) 0.57473(11) 0.0201(3) Uani 1 1 d . . . . .
C36 C 0.6579(2) 0.12225(13) 1.05955(12) 0.0249(3) Uani 1 1 d . . . . .
H36A H 0.767275 0.126928 1.083670 0.037 Uiso 1 1 calc GR . . . .
H36B H 0.587820 0.086703 1.114703 0.037 Uiso 1 1 calc GR . . . .
H36C H 0.588933 0.195339 1.033554 0.037 Uiso 1 1 calc GR . . . .
C12 C -0.3300(2) 0.48120(14) 0.90560(12) 0.0280(4) Uani 1 1 d . . . . .
H12 H -0.438484 0.459619 0.923791 0.034 Uiso 1 1 calc R . . . .
C11 C -0.3316(2) 0.59173(14) 0.86987(12) 0.0281(4) Uani 1 1 d . . . . .
H11 H -0.441127 0.644524 0.865354 0.034 Uiso 1 1 calc R . . . .

loop_
_atom_site_aniso_label
_atom_site_aniso_U_11
_atom_site_aniso_U_22
_atom_site_aniso_U_33
_atom_site_aniso_U_23
_atom_site_aniso_U_13
_atom_site_aniso_U_12
Cl15 0.0321(2) 0.0247(2) 0.0209(2) -0.00503(15) -0.00786(15) 0.00161(16)
Cl33 0.0385(2) 0.0240(2) 0.0229(2) -0.00209(15) -0.01048(16) -0.00351(17)
N25 0.0248(6) 0.0165(6) 0.0226(6) -0.0047(5) -0.0062(5) -0.0049(5)
N6 0.0246(6) 0.0182(6) 0.0221(6) -0.0064(5) -0.0036(5) -0.0037(5)
N7 0.0213(6) 0.0205(6) 0.0210(6) -0.0055(5) -0.0042(5) -0.0023(5)
N24 0.0227(6) 0.0180(6) 0.0247(6) -0.0057(5) -0.0053(5) -0.0030(5)
N17 0.0290(7) 0.0219(7) 0.0261(7) -0.0057(5) -0.0042(5) -0.0028(6)
N35 0.0332(7) 0.0224(7) 0.0299(7) -0.0086(6) -0.0102(6) -0.0014(6)
C32 0.0244(7) 0.0170(7) 0.0245(7) -0.0075(6) -0.0039(6) -0.0036(6)
C27 0.0226(7) 0.0208(7) 0.0162(6) -0.0068(6) -0.0027(5) -0.0054(6)
C1 0.0180(7) 0.0183(7) 0.0224(7) -0.0046(6) -0.0027(5) -0.0075(6)
C9 0.0259(7) 0.0238(8) 0.0161(7) -0.0087(6) -0.0034(5) -0.0061(6)
C3 0.0174(6) 0.0194(7) 0.0223(7) -0.0068(6) -0.0016(5) -0.0071(6)
C20 0.0177(7) 0.0172(7) 0.0251(7) -0.0060(6) -0.0037(5) -0.0042(6)
C28 0.0215(7) 0.0212(8) 0.0249(7) -0.0074(6) -0.0023(6) -0.0009(6)
C30 0.0237(7) 0.0231(8) 0.0257(7) -0.0081(6) -0.0017(6) -0.0088(6)
C19 0.0165(6) 0.0189(7) 0.0237(7) -0.0048(6) -0.0038(5) -0.0053(6)
C2 0.0182(7) 0.0157(7) 0.0225(7) -0.0044(6) -0.0016(5) -0.0057(6)
C4 0.0199(7) 0.0203(8) 0.0209(7) -0.0031(6) -0.0047(5) -0.0043(6)
C10 0.0301(8) 0.0234(8) 0.0221(7) -0.0106(6) -0.0053(6) -0.0031(6)
C31 0.0214(7) 0.0231(8) 0.0273(8) -0.0091(6) -0.0039(6) -0.0027(6)
C5 0.0233(7) 0.0167(7) 0.0248(7) -0.0053(6) -0.0038(6) -0.0028(6)
C29 0.0302(8) 0.0178(7) 0.0294(8) -0.0078(6) -0.0031(6) -0.0053(6)
C21 0.0185(7) 0.0217(8) 0.0237(7) -0.0063(6) -0.0033(5) -0.0067(6)
C8 0.0271(8) 0.0230(8) 0.0203(7) -0.0069(6) -0.0051(6) -0.0079(6)
C26 0.0212(7) 0.0218(8) 0.0209(7) -0.0073(6) -0.0024(5) -0.0044(6)
C23 0.0234(7) 0.0174(7) 0.0275(8) -0.0042(6) -0.0060(6) -0.0029(6)
C14 0.0253(7) 0.0235(8) 0.0209(7) -0.0063(6) -0.0032(6) -0.0036(6)
C13 0.0323(8) 0.0264(8) 0.0230(7) -0.0072(6) 0.0005(6) -0.0096(7)
C34 0.0235(7) 0.0229(8) 0.0217(7) -0.0072(6) -0.0052(6) -0.0070(6)
C18 0.0244(7) 0.0231(8) 0.0236(7) -0.0093(6) -0.0031(6) -0.0027(6)
C22 0.0232(7) 0.0207(8) 0.0227(7) -0.0015(6) -0.0066(6) -0.0051(6)
C16 0.0215(7) 0.0212(8) 0.0199(7) -0.0060(6) -0.0021(6) -0.0073(6)
C36 0.0289(8) 0.0234(8) 0.0239(8) -0.0076(6) -0.0041(6) -0.0054(6)
C12 0.0260(8) 0.0381(9) 0.0252(8) -0.0165(7) 0.0028(6) -0.0106(7)
C11 0.0248(8) 0.0322(9) 0.0286(8) -0.0166(7) -0.0034(6) 0.0007(7)

loop_
_atom_type_symbol
_atom_type_description
_atom_type_scat_dispersion_real
_atom_type_scat_dispersion_imag
_atom_type_scat_source
C C 0.0181 0.0091 'International Tables Vol C Tables 4.2.6.8 and 6.1.1.4'
H H 0.0000 0.0000 'International Tables Vol C Tables 4.2.6.8 and 6.1.1.4'
Cl Cl 0.3639 0.7018 'International Tables Vol C Tables 4.2.6.8 and 6.1.1.4'
N N 0.0311 0.0180 'International Tables Vol C Tables 4.2.6.8 and 6.1.1.4'

loop_
_geom_angle_atom_site_label_1
_geom_angle_atom_site_label_2
_geom_angle_atom_site_label_3
_geom_angle
_geom_angle_site_symmetry_1
_geom_angle_site_symmetry_3
_geom_angle_publ_flag
C19 N25 H25 118.7 . . ?
C19 N25 C26 122.67(12) . . ?
C26 N25 H25 118.7 . . ?
C5 N6 C1 117.73(12) . . ?
C1 N7 H7 119.1 . . ?
C1 N7 C8 121.86(12) . . ?
C8 N7 H7 119.1 . . ?
C23 N24 C19 117.37(13) . . ?
C27 C32 H32 119.5 . . ?
C31 C32 H32 119.5 . . ?
C31 C32 C27 120.91(14) . . ?
C32 C27 C26 119.64(13) . . ?
C28 C27 C32 118.71(13) . . ?
C28 C27 C26 121.65(13) . . ?
N6 C1 N7 117.60(12) . . ?
N6 C1 C2 121.01(13) . . ?
N7 C1 C2 121.36(13) . . ?
C10 C9 C8 121.75(14) . . ?
C10 C9 C14 119.11(14) . . ?
C14 C9 C8 119.09(13) . . ?
C2 C3 C18 122.21(13) . . ?
C4 C3 C2 115.78(13) . . ?
C4 C3 C18 122.01(13) . . ?
C19 C20 C34 118.84(13) . . ?
C21 C20 C19 121.31(13) . . ?
C21 C20 C34 119.83(13) . . ?
C27 C28 H28 119.7 . . ?
C27 C28 C29 120.58(13) . . ?
C29 C28 H28 119.7 . . ?
C31 C30 H30 120.2 . . ?
C29 C30 H30 120.2 . . ?
C29 C30 C31 119.67(14) . . ?
N25 C19 C20 121.34(13) . . ?
N24 C19 N25 117.83(13) . . ?
N24 C19 C20 120.82(13) . . ?
C1 C2 C16 119.44(13) . . ?
C3 C2 C1 120.90(13) . . ?
C3 C2 C16 119.66(13) . . ?
C3 C4 Cl15 119.80(11) . . ?
C5 C4 Cl15 119.82(11) . . ?
C5 C4 C3 120.38(13) . . ?
C9 C10 H10 119.9 . . ?
C11 C10 C9 120.19(15) . . ?
C11 C10 H10 119.9 . . ?
C32 C31 C30 120.00(14) . . ?
C32 C31 H31 120.0 . . ?
C30 C31 H31 120.0 . . ?
N6 C5 C4 124.15(13) . . ?
N6 C5 H5 117.9 . . ?
C4 C5 H5 117.9 . . ?
C28 C29 H29 119.9 . . ?
C30 C29 C28 120.12(14) . . ?
C30 C29 H29 119.9 . . ?
C20 C21 C22 115.38(13) . . ?
C20 C21 C36 122.56(13) . . ?
C22 C21 C36 122.05(13) . . ?
N7 C8 C9 111.88(12) . . ?
N7 C8 H8A 109.2 . . ?
N7 C8 H8B 109.2 . . ?
C9 C8 H8A 109.2 . . ?
C9 C8 H8B 109.2 . . ?
H8A C8 H8B 107.9 . . ?
N25 C26 C27 112.45(12) . . ?
N25 C26 H26A 109.1 . . ?
N25 C26 H26B 109.1 . . ?
C27 C26 H26A 109.1 . . ?
C27 C26 H26B 109.1 . . ?
H26A C26 H26B 107.8 . . ?
N24 C23 H23 117.7 . . ?
N24 C23 C22 124.53(14) . . ?
C22 C23 H23 117.7 . . ?
C9 C14 H14 119.7 . . ?
C13 C14 C9 120.53(14) . . ?
C13 C14 H14 119.7 . . ?
C14 C13 H13 120.0 . . ?
C14 C13 C12 120.03(15) . . ?
C12 C13 H13 120.0 . . ?
N35 C34 C20 178.34(15) . . ?
C3 C18 H18A 109.5 . . ?
C3 C18 H18B 109.5 . . ?
C3 C18 H18C 109.5 . . ?
H18A C18 H18B 109.5 . . ?
H18A C18 H18C 109.5 . . ?
H18B C18 H18C 109.5 . . ?
C21 C22 Cl33 120.03(12) . . ?
C23 C22 Cl33 119.48(12) . . ?
C23 C22 C21 120.48(14) . . ?
N17 C16 C2 179.17(15) . . ?
C21 C36 H36A 109.5 . . ?
C21 C36 H36B 109.5 . . ?
C21 C36 H36C 109.5 . . ?
H36A C36 H36B 109.5 . . ?
H36A C36 H36C 109.5 . . ?
H36B C36 H36C 109.5 . . ?
C13 C12 H12 120.0 . . ?
C11 C12 C13 119.99(15) . . ?
C11 C12 H12 120.0 . . ?
C10 C11 H11 119.9 . . ?
C12 C11 C10 120.13(14) . . ?
C12 C11 H11 119.9 . . ?

loop_
_geom_bond_atom_site_label_1
_geom_bond_atom_site_label_2
_geom_bond_distance
_geom_bond_site_symmetry_2
_geom_bond_publ_flag
Cl15 C4 1.7347(15) . ?
Cl33 C22 1.7389(15) . ?
N25 H25 0.8600 . ?
N25 C19 1.3516(19) . ?
N25 C26 1.4573(18) . ?
N6 C1 1.3482(19) . ?
N6 C5 1.3340(19) . ?
N7 H7 0.8600 . ?
N7 C1 1.3574(19) . ?
N7 C8 1.4634(18) . ?
N24 C19 1.3505(19) . ?
N24 C23 1.336(2) . ?
N17 C16 1.147(2) . ?
N35 C34 1.147(2) . ?
C32 H32 0.9300 . ?
C32 C27 1.398(2) . ?
C32 C31 1.384(2) . ?
C27 C28 1.390(2) . ?
C27 C26 1.518(2) . ?
C1 C2 1.422(2) . ?
C9 C10 1.394(2) . ?
C9 C8 1.511(2) . ?
C9 C14 1.396(2) . ?
C3 C2 1.398(2) . ?
C3 C4 1.397(2) . ?
C3 C18 1.4948(19) . ?
C20 C19 1.424(2) . ?
C20 C21 1.398(2) . ?
C20 C34 1.440(2) . ?
C28 H28 0.9300 . ?
C28 C29 1.392(2) . ?
C30 H30 0.9300 . ?
C30 C31 1.390(2) . ?
C30 C29 1.390(2) . ?
C2 C16 1.440(2) . ?
C4 C5 1.378(2) . ?
C10 H10 0.9300 . ?
C10 C11 1.391(2) . ?
C31 H31 0.9300 . ?
C5 H5 0.9300 . ?
C29 H29 0.9300 . ?
C21 C22 1.398(2) . ?
C21 C36 1.499(2) . ?
C8 H8A 0.9700 . ?
C8 H8B 0.9700 . ?
C26 H26A 0.9700 . ?
C26 H26B 0.9700 . ?
C23 H23 0.9300 . ?
C23 C22 1.375(2) . ?
C14 H14 0.9300 . ?
C14 C13 1.383(2) . ?
C13 H13 0.9300 . ?
C13 C12 1.389(2) . ?
C18 H18A 0.9600 . ?
C18 H18B 0.9600 . ?
C18 H18C 0.9600 . ?
C36 H36A 0.9600 . ?
C36 H36B 0.9600 . ?
C36 H36C 0.9600 . ?
C12 H12 0.9300 . ?
C12 C11 1.384(2) . ?
C11 H11 0.9300 . ?

loop_
_geom_hbond_atom_site_label_D
_geom_hbond_atom_site_label_H
_geom_hbond_atom_site_label_A
_geom_hbond_distance_DH
_geom_hbond_distance_HA
_geom_hbond_distance_DA
_geom_hbond_angle_DHA
_geom_hbond_site_symmetry_A
N25 H25 N17 0.86 2.28 3.0332(18) 146.1 .
N7 H7 N35 0.86 2.29 3.0399(18) 145.9 .

loop_
_geom_torsion_atom_site_label_1
_geom_torsion_atom_site_label_2
_geom_torsion_atom_site_label_3
_geom_torsion_atom_site_label_4
_geom_torsion
_geom_torsion_site_symmetry_1
_geom_torsion_site_symmetry_2
_geom_torsion_site_symmetry_3
_geom_torsion_site_symmetry_4
_geom_torsion_publ_flag
Cl15 C4 C5 N6 -179.04(12) . . . . ?
N6 C1 C2 C3 2.5(2) . . . . ?
N6 C1 C2 C16 -177.56(13) . . . . ?
N7 C1 C2 C3 -175.77(13) . . . . ?
N7 C1 C2 C16 4.2(2) . . . . ?
N24 C23 C22 Cl33 -179.27(12) . . . . ?
N24 C23 C22 C21 1.6(2) . . . . ?
C32 C27 C28 C29 0.2(2) . . . . ?
C32 C27 C26 N25 54.72(18) . . . . ?
C27 C32 C31 C30 -0.8(2) . . . . ?
C27 C28 C29 C30 -0.9(2) . . . . ?
C1 N6 C5 C4 1.0(2) . . . . ?
C1 N7 C8 C9 72.50(17) . . . . ?
C9 C10 C11 C12 -0.9(2) . . . . ?
C9 C14 C13 C12 -0.9(2) . . . . ?
C3 C4 C5 N6 0.8(2) . . . . ?
C20 C21 C22 Cl33 179.56(11) . . . . ?
C20 C21 C22 C23 -1.4(2) . . . . ?
C28 C27 C26 N25 -125.05(14) . . . . ?
C19 N25 C26 C27 72.56(17) . . . . ?
C19 N24 C23 C22 0.7(2) . . . . ?
C19 C20 C21 C22 -1.0(2) . . . . ?
C19 C20 C21 C36 179.46(13) . . . . ?
C2 C3 C4 Cl15 178.97(10) . . . . ?
C2 C3 C4 C5 -0.8(2) . . . . ?
C4 C3 C2 C1 -0.7(2) . . . . ?
C4 C3 C2 C16 179.33(13) . . . . ?
C10 C9 C8 N7 -113.23(15) . . . . ?
C10 C9 C14 C13 1.3(2) . . . . ?
C31 C32 C27 C28 0.7(2) . . . . ?
C31 C32 C27 C26 -179.10(13) . . . . ?
C31 C30 C29 C28 0.7(2) . . . . ?
C5 N6 C1 N7 175.78(13) . . . . ?
C5 N6 C1 C2 -2.5(2) . . . . ?
C29 C30 C31 C32 0.1(2) . . . . ?
C21 C20 C19 N25 -176.24(13) . . . . ?
C21 C20 C19 N24 3.4(2) . . . . ?
C8 N7 C1 N6 17.4(2) . . . . ?
C8 N7 C1 C2 -164.29(13) . . . . ?
C8 C9 C10 C11 176.89(13) . . . . ?
C8 C9 C14 C13 -176.08(13) . . . . ?
C26 N25 C19 N24 15.9(2) . . . . ?
C26 N25 C19 C20 -164.52(13) . . . . ?
C26 C27 C28 C29 179.95(13) . . . . ?
C23 N24 C19 N25 176.52(13) . . . . ?
C23 N24 C19 C20 -3.1(2) . . . . ?
C14 C9 C10 C11 -0.4(2) . . . . ?
C14 C9 C8 N7 64.05(17) . . . . ?
C14 C13 C12 C11 -0.4(2) . . . . ?
C13 C12 C11 C10 1.3(2) . . . . ?
C34 C20 C19 N25 5.4(2) . . . . ?
C34 C20 C19 N24 -174.95(13) . . . . ?
C34 C20 C21 C22 177.28(13) . . . . ?
C34 C20 C21 C36 -2.2(2) . . . . ?
C18 C3 C2 C1 178.98(13) . . . . ?
C18 C3 C2 C16 -1.0(2) . . . . ?
C18 C3 C4 Cl15 -0.7(2) . . . . ?
C18 C3 C4 C5 179.47(14) . . . . ?
C36 C21 C22 Cl33 -0.9(2) . . . . ?
C36 C21 C22 C23 178.17(14) . . . . ?
